data_4026711
loop_
_publ_author_name
'Guangwei Yin'
'Yuanxun Zhu'
'Ping Lu'
'Yanguang Wang'

_publ_section_title
;
 Lewis Acid-Promoted Three-Component Reactions of Propargylic Alcohols
 with 2-Butynedioates and Secondary Amines
;
_journal_name_full 'Journal of Organic Chemistry'
_journal_page_first 8922
_journal_page_last 8929
_journal_paper_doi 10.1021/jo2016407
_journal_volume 76
_journal_year 2011
_chemical_formula_moiety 'C33 H35 N O4'
_chemical_formula_sum 'C33 H35 N O4'
_chemical_formula_weight 509.62
_chemical_name_systematic
; 
 ? 
;
_space_group_IT_number 14
_symmetry_cell_setting monoclinic
_symmetry_space_group_name_Hall '-P 2ybc'
_symmetry_space_group_name_H-M 'P 1 21/c 1'
_atom_sites_solution_hydrogens geom
_atom_sites_solution_primary direct
_atom_sites_solution_secondary difmap
_audit_creation_method SHELXL-97
_cell_angle_alpha 90.00
_cell_angle_beta 98.895(5)
_cell_angle_gamma 90.00
_cell_formula_units_Z 4
_cell_length_a 17.0989(8)
_cell_length_b 8.7981(6)
_cell_length_c 19.2978(9)
_cell_measurement_reflns_used 3990
_cell_measurement_temperature 293(2)
_cell_measurement_theta_max 29.5300
_cell_measurement_theta_min 2.7789
_cell_volume 2868.2(3)
_computing_cell_refinement 'CrysAlis PRO (Oxford Diffraction, 2010)'
_computing_data_collection 'CrysAlis PRO'
_computing_data_reduction 'CrysAlis PRO'
_computing_molecular_graphics 'OLEX2 (Dolomanov et al., 2009)'
_computing_publication_material OLEX2
_computing_structure_refinement 'SHELXL-97 (Sheldrick, 2008)'
_computing_structure_solution 'SHELXS-97 (Sheldrick, 2008)'
_diffrn_ambient_temperature 293(2)
_diffrn_detector_area_resol_mean 10.3592
_diffrn_measured_fraction_theta_full 0.997
_diffrn_measured_fraction_theta_max 0.997
_diffrn_measurement_device_type 'Xcalibur, Atlas, Gemini ultra'
_diffrn_measurement_method '\w scans'
_diffrn_radiation_monochromator graphite
_diffrn_radiation_source 'fine-focus sealed tube'
_diffrn_radiation_type MoK\a
_diffrn_radiation_wavelength 0.71073
_diffrn_reflns_av_R_equivalents 0.0286
_diffrn_reflns_av_sigmaI/netI 0.0368
_diffrn_reflns_limit_h_max 20
_diffrn_reflns_limit_h_min -20
_diffrn_reflns_limit_k_max 10
_diffrn_reflns_limit_k_min -8
_diffrn_reflns_limit_l_max 23
_diffrn_reflns_limit_l_min -19
_diffrn_reflns_number 11558
_diffrn_reflns_theta_full 25.35
_diffrn_reflns_theta_max 25.35
_diffrn_reflns_theta_min 3.34
_exptl_absorpt_coefficient_mu 0.077
_exptl_absorpt_correction_T_max 0.9825
_exptl_absorpt_correction_T_min 0.9758
_exptl_absorpt_correction_type multi-scan
_exptl_absorpt_process_details
;
CrysAlis PRO (Oxford Diffraction, 2010) 
;
_exptl_crystal_colour yellow
_exptl_crystal_density_diffrn 1.180
_exptl_crystal_description block
_exptl_crystal_F_000 1088
_exptl_crystal_size_max 0.32
_exptl_crystal_size_mid 0.28
_exptl_crystal_size_min 0.23
_refine_diff_density_max 0.198
_refine_diff_density_min -0.205
_refine_diff_density_rms 0.033
_refine_ls_extinction_method none
_refine_ls_goodness_of_fit_ref 1.032
_refine_ls_hydrogen_treatment constr
_refine_ls_matrix_type full
_refine_ls_number_parameters 357
_refine_ls_number_reflns 5252
_refine_ls_number_restraints 886
_refine_ls_restrained_S_all 1.141
_refine_ls_R_factor_all 0.0749
_refine_ls_R_factor_gt 0.0468
_refine_ls_shift/su_max 0.000
_refine_ls_shift/su_mean 0.000
_refine_ls_structure_factor_coef Fsqd
_refine_ls_weighting_details 'calc w=1/[\s^2^(Fo^2^)+(0.0456P)^2^+0.6990P] where P=(Fo^2^+2Fc^2^)/3'
_refine_ls_weighting_scheme calc
_refine_ls_wR_factor_gt 0.1046
_refine_ls_wR_factor_ref 0.1195
_reflns_number_gt 3711
_reflns_number_total 5252
_reflns_threshold_expression >2sigma(I)
_cod_data_source_file jo2016407_si_002.cif
_cod_data_source_block 110309_ygw571_109
_cod_original_sg_symbol_H-M 'P 21/c'
_cod_database_code 4026711

loop_
_symmetry_equiv_pos_as_xyz
'x, y, z'
'-x, y+1/2, -z+1/2'
'-x, -y, -z'
'x, -y-1/2, z-1/2'

loop_
_atom_site_label
_atom_site_type_symbol
_atom_site_fract_x
_atom_site_fract_y
_atom_site_fract_z
_atom_site_U_iso_or_equiv
_atom_site_adp_type
_atom_site_occupancy
_atom_site_symmetry_multiplicity
_atom_site_calc_flag
_atom_site_refinement_flags
_atom_site_disorder_assembly
_atom_site_disorder_group
N1 N 0.31013(9) 0.81460(19) 0.47941(7) 0.0365(4) Uani 1 1 d . . .
C15 C 0.24866(10) 0.8720(2) 0.31981(9) 0.0343(4) Uani 1 1 d U . .
O4 O 0.12595(8) 0.78350(18) 0.49563(8) 0.0545(4) Uani 1 1 d . A .
O3 O 0.19124(10) 0.98315(19) 0.54942(7) 0.0610(4) Uani 1 1 d . . .
O1 O 0.09665(9) 1.0379(2) 0.40590(8) 0.0630(5) Uani 1 1 d . . .
C7 C 0.35473(10) 0.6861(2) 0.37573(9) 0.0346(4) Uani 1 1 d U . .
C6 C 0.31102(11) 0.5494(2) 0.40121(9) 0.0381(4) Uani 1 1 d U . .
C32 C 0.37547(10) 0.7994(2) 0.43937(9) 0.0373(4) Uani 1 1 d U . .
H32 H 0.4196 0.7539 0.4710 0.045 Uiso 1 1 calc R . .
C26 C 0.23760(10) 0.8659(2) 0.45064(9) 0.0355(4) Uani 1 1 d U . .
C22 C 0.20907(10) 0.8970(2) 0.38145(9) 0.0359(4) Uani 1 1 d U . .
C14 C 0.30839(10) 0.7755(2) 0.31644(9) 0.0351(4) Uani 1 1 d U . .
H14 H 0.3231 0.7620 0.2724 0.042 Uiso 1 1 calc R . .
C16 C 0.22646(11) 0.9763(2) 0.25841(9) 0.0384(4) Uani 1 1 d U . .
C8 C 0.43022(11) 0.6260(2) 0.35051(9) 0.0419(5) Uani 1 1 d U . .
O2 O 0.08705(8) 0.9011(2) 0.30766(8) 0.0673(5) Uani 1 1 d . B .
C27 C 0.18237(12) 0.8881(2) 0.50421(10) 0.0429(5) Uani 1 1 d U . .
C33 C 0.40363(12) 0.9561(3) 0.41912(10) 0.0467(5) Uani 1 1 d U . .
H33A H 0.4360 0.9450 0.3830 0.070 Uiso 1 1 calc R . .
H33C H 0.4340 1.0032 0.4595 0.070 Uiso 1 1 calc R . .
H33B H 0.3586 1.0184 0.4022 0.070 Uiso 1 1 calc R . .
C30 C 0.32722(12) 0.7611(3) 0.55262(9) 0.0484(5) Uani 1 1 d U . .
H30A H 0.3553 0.6652 0.5538 0.058 Uiso 1 1 calc R . .
H30B H 0.2776 0.7430 0.5697 0.058 Uiso 1 1 calc R . .
C17 C 0.21188(12) 0.9237(3) 0.18979(9) 0.0483(5) Uani 1 1 d U . .
H17 H 0.2118 0.8197 0.1811 0.058 Uiso 1 1 calc R . .
C23 C 0.12670(12) 0.9548(3) 0.36789(10) 0.0449(5) Uani 1 1 d U . .
C5 C 0.35241(14) 0.4460(3) 0.44775(10) 0.0523(5) Uani 1 1 d U . .
H5 H 0.4066 0.4585 0.4614 0.063 Uiso 1 1 calc R . .
C21 C 0.22559(12) 1.1318(3) 0.26922(11) 0.0507(5) Uani 1 1 d U . .
H21 H 0.2349 1.1695 0.3148 0.061 Uiso 1 1 calc R . .
C9 C 0.50675(12) 0.6667(3) 0.37881(11) 0.0547(6) Uani 1 1 d U . .
H9 H 0.5150 0.7330 0.4168 0.066 Uiso 1 1 calc R . .
C1 C 0.23079(12) 0.5253(3) 0.38115(11) 0.0473(5) Uani 1 1 d U . .
H1 H 0.2016 0.5908 0.3493 0.057 Uiso 1 1 calc R . .
C13 C 0.42105(14) 0.5243(3) 0.29493(11) 0.0580(6) Uani 1 1 d U . .
H13 H 0.3704 0.4937 0.2752 0.070 Uiso 1 1 calc R . .
C2 C 0.19344(15) 0.4037(3) 0.40832(13) 0.0611(6) Uani 1 1 d U . .
H2 H 0.1394 0.3893 0.3947 0.073 Uiso 1 1 calc R . .
C20 C 0.21110(14) 1.2318(3) 0.21351(12) 0.0622(6) Uani 1 1 d U . .
H20 H 0.2109 1.3359 0.2218 0.075 Uiso 1 1 calc R . .
C4 C 0.31449(17) 0.3254(3) 0.47396(11) 0.0617(6) Uani 1 1 d U . .
H4 H 0.3434 0.2577 0.5049 0.074 Uiso 1 1 calc R . .
C18 C 0.19748(14) 1.0242(3) 0.13419(11) 0.0595(6) Uani 1 1 d U . .
H18 H 0.1880 0.9872 0.0885 0.071 Uiso 1 1 calc R . .
C19 C 0.19703(14) 1.1779(3) 0.14588(12) 0.0644(7) Uani 1 1 d U . .
H19 H 0.1873 1.2451 0.1083 0.077 Uiso 1 1 calc R . .
C3 C 0.23508(17) 0.3046(3) 0.45491(12) 0.0636(7) Uani 1 1 d U . .
H3 H 0.2095 0.2242 0.4733 0.076 Uiso 1 1 calc R . .
C10 C 0.57140(14) 0.6103(4) 0.35150(13) 0.0707(7) Uani 1 1 d U . .
H10 H 0.6223 0.6395 0.3711 0.085 Uiso 1 1 calc R . .
C11 C 0.56097(15) 0.5128(4) 0.29647(14) 0.0781(8) Uani 1 1 d U . .
H11 H 0.6045 0.4768 0.2779 0.094 Uiso 1 1 calc R . .
C12 C 0.48595(17) 0.4676(4) 0.26831(13) 0.0769(8) Uani 1 1 d U . .
H12 H 0.4787 0.3987 0.2313 0.092 Uiso 1 1 calc R . .
C31 C 0.37592(17) 0.8721(4) 0.60094(12) 0.0839(9) Uani 1 1 d U . .
H31A H 0.4264 0.8862 0.5859 0.126 Uiso 1 1 calc R . .
H31C H 0.3836 0.8329 0.6479 0.126 Uiso 1 1 calc R . .
H31B H 0.3488 0.9678 0.5997 0.126 Uiso 1 1 calc R . .
C28 C 0.06094(14) 0.8032(4) 0.53572(14) 0.0759(8) Uani 1 1 d DU . .
H28B H 0.0529 0.9098 0.5453 0.091 Uiso 0.663(10) 1 calc PR A 1
H28A H 0.0711 0.7482 0.5798 0.091 Uiso 0.663(10) 1 calc PR A 1
H28D H 0.0825 0.8058 0.5853 0.091 Uiso 0.337(10) 1 calc PR A 2
H28C H 0.0359 0.9006 0.5236 0.091 Uiso 0.337(10) 1 calc PR A 2
C29 C -0.0125(4) 0.7357(8) 0.4866(5) 0.0900(18) Uani 0.663(10) 1 d PDU A 1
H29B H -0.0224 0.7939 0.4441 0.135 Uiso 0.663(10) 1 calc PR A 1
H29C H -0.0580 0.7397 0.5101 0.135 Uiso 0.663(10) 1 calc PR A 1
H29A H -0.0019 0.6320 0.4757 0.135 Uiso 0.663(10) 1 calc PR A 1
C24 C 0.00861(16) 0.9632(5) 0.28567(17) 0.1067(12) Uani 1 1 d DU . .
H24B H 0.0027 1.0570 0.3108 0.128 Uiso 0.767(8) 1 calc PR B 1
H24A H -0.0310 0.8918 0.2966 0.128 Uiso 0.767(8) 1 calc PR B 1
H24C H -0.0245 0.8852 0.2607 0.128 Uiso 0.233(8) 1 calc PR B 2
H24D H -0.0142 0.9900 0.3271 0.128 Uiso 0.233(8) 1 calc PR B 2
C25 C -0.0031(3) 0.9926(9) 0.2106(3) 0.125(2) Uani 0.767(8) 1 d PDU B 1
H25C H 0.0386 1.0568 0.1996 0.187 Uiso 0.767(8) 1 calc PR B 1
H25B H -0.0531 1.0423 0.1970 0.187 Uiso 0.767(8) 1 calc PR B 1
H25A H -0.0026 0.8982 0.1858 0.187 Uiso 0.767(8) 1 calc PR B 1
C25A C 0.0073(10) 1.086(3) 0.2445(11) 0.125(2) Uani 0.233(8) 1 d PDU B 2
H25D H 0.0361 1.0650 0.2066 0.187 Uiso 0.233(8) 1 calc PR B 2
H25F H 0.0315 1.1701 0.2714 0.187 Uiso 0.233(8) 1 calc PR B 2
H25E H -0.0465 1.1110 0.2259 0.187 Uiso 0.233(8) 1 calc PR B 2
C29A C 0.0057(7) 0.6942(16) 0.5250(9) 0.0900(18) Uani 0.337(10) 1 d PDU A 2
H29F H -0.0377 0.7203 0.5489 0.135 Uiso 0.337(10) 1 calc PR A 2
H29E H 0.0281 0.5993 0.5427 0.135 Uiso 0.337(10) 1 calc PR A 2
H29D H -0.0131 0.6849 0.4756 0.135 Uiso 0.337(10) 1 calc PR A 2

loop_
_atom_site_aniso_label
_atom_site_aniso_U_11
_atom_site_aniso_U_22
_atom_site_aniso_U_33
_atom_site_aniso_U_23
_atom_site_aniso_U_13
_atom_site_aniso_U_12
N1 0.0374(8) 0.0440(10) 0.0299(7) 0.0007(7) 0.0106(6) -0.0020(7)
C15 0.0333(9) 0.0385(11) 0.0319(8) 0.0014(8) 0.0074(7) -0.0022(8)
O4 0.0497(8) 0.0518(10) 0.0703(9) 0.0012(8) 0.0361(7) -0.0036(7)
O3 0.0789(11) 0.0598(11) 0.0498(8) -0.0139(8) 0.0274(8) 0.0027(9)
O1 0.0516(9) 0.0712(12) 0.0699(10) -0.0082(9) 0.0215(8) 0.0187(8)
C7 0.0348(9) 0.0393(11) 0.0310(8) 0.0016(8) 0.0093(7) 0.0027(8)
C6 0.0469(10) 0.0377(11) 0.0316(9) -0.0024(8) 0.0117(8) 0.0018(9)
C32 0.0329(9) 0.0470(12) 0.0330(9) 0.0004(9) 0.0078(7) -0.0015(8)
C26 0.0380(10) 0.0340(10) 0.0374(9) -0.0035(8) 0.0146(8) -0.0033(8)
C22 0.0345(9) 0.0374(11) 0.0379(9) -0.0002(8) 0.0123(8) -0.0005(8)
C14 0.0357(9) 0.0421(11) 0.0287(8) -0.0004(8) 0.0094(7) 0.0002(8)
C16 0.0335(9) 0.0443(12) 0.0386(10) 0.0055(9) 0.0093(8) 0.0039(9)
C8 0.0414(10) 0.0506(12) 0.0355(9) 0.0070(9) 0.0112(8) 0.0117(9)
O2 0.0350(8) 0.1036(15) 0.0615(9) -0.0131(10) 0.0021(7) 0.0075(8)
C27 0.0482(11) 0.0409(12) 0.0435(10) 0.0029(10) 0.0194(9) 0.0028(10)
C33 0.0423(11) 0.0518(13) 0.0475(11) -0.0044(10) 0.0112(9) -0.0095(10)
C30 0.0544(12) 0.0590(14) 0.0331(10) 0.0050(10) 0.0110(9) -0.0002(10)
C17 0.0532(12) 0.0521(13) 0.0393(10) 0.0029(10) 0.0067(9) 0.0079(10)
C23 0.0412(11) 0.0498(13) 0.0465(11) 0.0038(10) 0.0154(9) 0.0016(10)
C5 0.0621(13) 0.0465(13) 0.0476(11) 0.0053(10) 0.0066(10) 0.0007(11)
C21 0.0580(12) 0.0479(13) 0.0460(11) 0.0041(10) 0.0077(9) 0.0049(10)
C9 0.0406(11) 0.0757(16) 0.0490(11) 0.0019(11) 0.0108(9) 0.0133(11)
C1 0.0509(12) 0.0421(12) 0.0502(11) 0.0000(10) 0.0120(9) -0.0049(10)
C13 0.0557(13) 0.0694(16) 0.0501(11) -0.0074(11) 0.0121(10) 0.0155(11)
C2 0.0649(14) 0.0513(15) 0.0701(14) -0.0041(13) 0.0199(12) -0.0171(12)
C20 0.0725(15) 0.0476(14) 0.0673(14) 0.0132(12) 0.0131(12) 0.0070(12)
C4 0.0959(18) 0.0408(13) 0.0488(12) 0.0056(11) 0.0122(12) -0.0018(13)
C18 0.0654(14) 0.0741(17) 0.0387(11) 0.0076(12) 0.0073(10) 0.0116(13)
C19 0.0698(15) 0.0698(17) 0.0541(13) 0.0248(13) 0.0115(11) 0.0135(13)
C3 0.0980(18) 0.0428(14) 0.0558(13) -0.0040(12) 0.0303(13) -0.0174(13)
C10 0.0433(12) 0.105(2) 0.0655(14) 0.0062(15) 0.0133(11) 0.0216(13)
C11 0.0605(15) 0.107(2) 0.0711(15) 0.0015(16) 0.0249(13) 0.0380(15)
C12 0.0834(18) 0.091(2) 0.0602(14) -0.0152(14) 0.0215(13) 0.0294(16)
C31 0.0934(19) 0.114(3) 0.0409(12) -0.0079(15) -0.0010(12) -0.0205(18)
C28 0.0609(15) 0.089(2) 0.0903(17) 0.0186(16) 0.0500(14) 0.0118(14)
C29 0.060(3) 0.086(4) 0.135(5) -0.001(3) 0.048(3) -0.010(3)
C24 0.0486(15) 0.171(3) 0.095(2) -0.014(2) -0.0074(15) 0.0299(19)
C25 0.085(3) 0.161(5) 0.113(4) -0.006(3) -0.031(3) 0.034(3)
C25A 0.085(3) 0.161(5) 0.113(4) -0.006(3) -0.031(3) 0.034(3)
C29A 0.060(3) 0.086(4) 0.135(5) -0.001(3) 0.048(3) -0.010(3)

loop_
_atom_type_symbol
_atom_type_description
_atom_type_scat_dispersion_real
_atom_type_scat_dispersion_imag
_atom_type_scat_source
C C 0.0033 0.0016 'International Tables Vol C Tables 4.2.6.8 and 6.1.1.4'
H H 0.0000 0.0000 'International Tables Vol C Tables 4.2.6.8 and 6.1.1.4'
N N 0.0061 0.0033 'International Tables Vol C Tables 4.2.6.8 and 6.1.1.4'
O O 0.0106 0.0060 'International Tables Vol C Tables 4.2.6.8 and 6.1.1.4'

loop_
_geom_angle_atom_site_label_1
_geom_angle_atom_site_label_2
_geom_angle_atom_site_label_3
_geom_angle
C26 N1 C32 122.70(14)
C26 N1 C30 122.14(15)
C32 N1 C30 115.06(15)
C14 C15 C22 125.73(17)
C14 C15 C16 116.86(16)
C22 C15 C16 117.02(16)
C27 O4 C28 116.79(19)
C14 C7 C6 115.24(15)
C14 C7 C8 107.86(14)
C6 C7 C8 107.76(16)
C14 C7 C32 106.80(16)
C6 C7 C32 107.90(13)
C8 C7 C32 111.33(14)
C1 C6 C5 117.64(19)
C1 C6 C7 122.75(17)
C5 C6 C7 119.59(17)
N1 C32 C33 110.47(16)
N1 C32 C7 111.80(14)
C33 C32 C7 114.31(14)
N1 C32 H32 106.6
C33 C32 H32 106.6
C7 C32 H32 106.6
N1 C26 C22 128.93(16)
N1 C26 C27 112.97(15)
C22 C26 C27 118.09(16)
C26 C22 C15 127.97(16)
C26 C22 C23 115.10(16)
C15 C22 C23 116.83(16)
C15 C14 C7 127.57(16)
C15 C14 H14 116.2
C7 C14 H14 116.2
C21 C16 C17 117.93(19)
C21 C16 C15 119.53(17)
C17 C16 C15 122.38(19)
C9 C8 C13 117.31(19)
C9 C8 C7 124.97(18)
C13 C8 C7 117.73(17)
C23 O2 C24 116.3(2)
O3 C27 O4 125.59(18)
O3 C27 C26 124.26(19)
O4 C27 C26 110.07(17)
C32 C33 H33A 109.5
C32 C33 H33C 109.5
H33A C33 H33C 109.5
C32 C33 H33B 109.5
H33A C33 H33B 109.5
H33C C33 H33B 109.5
N1 C30 C31 113.22(19)
N1 C30 H30A 108.9
C31 C30 H30A 108.9
N1 C30 H30B 108.9
C31 C30 H30B 108.9
H30A C30 H30B 107.7
C18 C17 C16 120.8(2)
C18 C17 H17 119.6
C16 C17 H17 119.6
O1 C23 O2 122.43(19)
O1 C23 C22 125.70(19)
O2 C23 C22 111.86(18)
C4 C5 C6 121.2(2)
C4 C5 H5 119.4
C6 C5 H5 119.4
C20 C21 C16 121.1(2)
C20 C21 H21 119.4
C16 C21 H21 119.4
C8 C9 C10 121.1(2)
C8 C9 H9 119.4
C10 C9 H9 119.4
C6 C1 C2 120.4(2)
C6 C1 H1 119.8
C2 C1 H1 119.8
C12 C13 C8 121.2(2)
C12 C13 H13 119.4
C8 C13 H13 119.4
C3 C2 C1 121.0(2)
C3 C2 H2 119.5
C1 C2 H2 119.5
C19 C20 C21 120.2(2)
C19 C20 H20 119.9
C21 C20 H20 119.9
C3 C4 C5 120.6(2)
C3 C4 H4 119.7
C5 C4 H4 119.7
C19 C18 C17 120.5(2)
C19 C18 H18 119.7
C17 C18 H18 119.7
C18 C19 C20 119.5(2)
C18 C19 H19 120.3
C20 C19 H19 120.3
C4 C3 C2 119.1(2)
C4 C3 H3 120.4
C2 C3 H3 120.4
C11 C10 C9 120.5(2)
C11 C10 H10 119.7
C9 C10 H10 119.7
C10 C11 C12 119.7(2)
C10 C11 H11 120.1
C12 C11 H11 120.1
C11 C12 C13 120.1(2)
C11 C12 H12 120.0
C13 C12 H12 120.0
C30 C31 H31A 109.5
C30 C31 H31C 109.5
H31A C31 H31C 109.5
C30 C31 H31B 109.5
H31A C31 H31B 109.5
H31C C31 H31B 109.5
C29A C28 O4 114.2(6)
C29A C28 C29 32.4(6)
O4 C28 C29 103.8(3)
C29A C28 H28B 127.2
O4 C28 H28B 111.0
C29 C28 H28B 111.0
C29A C28 H28A 78.7
O4 C28 H28A 111.0
C29 C28 H28A 111.0
H28B C28 H28A 109.0
C29A C28 H28D 108.7
O4 C28 H28D 108.7
C29 C28 H28D 138.7
H28B C28 H28D 80.3
H28A C28 H28D 32.8
C29A C28 H28C 108.7
O4 C28 H28C 108.7
C29 C28 H28C 84.7
H28B C28 H28C 28.6
H28A C28 H28C 131.6
H28D C28 H28C 107.6
C28 C29 H29B 109.5
C28 C29 H29C 109.5
C28 C29 H29A 109.5
C25A C24 O2 114.0(8)
C25A C24 C25 43.8(9)
O2 C24 C25 109.7(3)
C25A C24 H24B 67.5
O2 C24 H24B 109.7
C25 C24 H24B 109.7
C25A C24 H24A 134.7
O2 C24 H24A 109.7
C25 C24 H24A 109.7
H24B C24 H24A 108.2
C25A C24 H24C 108.7
O2 C24 H24C 108.7
C25 C24 H24C 69.6
H24B C24 H24C 138.8
H24A C24 H24C 43.6
C25A C24 H24D 108.7
O2 C24 H24D 108.7
C25 C24 H24D 140.0
H24B C24 H24D 45.3
H24A C24 H24D 66.2
H24C C24 H24D 107.6
C24 C25 H25C 109.5
C24 C25 H25B 109.5
C24 C25 H25A 109.5
C24 C25A H25D 109.5
C24 C25A H25F 109.5
H25D C25A H25F 109.5
C24 C25A H25E 109.5
H25D C25A H25E 109.5
H25F C25A H25E 109.5
C28 C29A H29F 109.5
C28 C29A H29E 109.5
H29F C29A H29E 109.5
C28 C29A H29D 109.5
H29F C29A H29D 109.5
H29E C29A H29D 109.5

loop_
_geom_bond_atom_site_label_1
_geom_bond_atom_site_label_2
_geom_bond_distance
N1 C26 1.355(2)
N1 C32 1.459(2)
N1 C30 1.475(2)
C15 C14 1.337(3)
C15 C22 1.473(2)
C15 C16 1.500(3)
O4 C27 1.325(2)
O4 C28 1.459(2)
O3 C27 1.201(2)
O1 C23 1.206(2)
C7 C14 1.509(2)
C7 C6 1.537(3)
C7 C8 1.542(3)
C7 C32 1.579(3)
C6 C1 1.383(3)
C6 C5 1.392(3)
C32 C33 1.530(3)
C32 H32 0.9800
C26 C22 1.376(2)
C26 C27 1.517(3)
C22 C23 1.482(3)
C14 H14 0.9300
C16 C21 1.384(3)
C16 C17 1.388(3)
C8 C9 1.385(3)
C8 C13 1.387(3)
O2 C23 1.338(2)
O2 C24 1.450(3)
C33 H33A 0.9600
C33 H33C 0.9600
C33 H33B 0.9600
C30 C31 1.509(3)
C30 H30A 0.9700
C30 H30B 0.9700
C17 C18 1.383(3)
C17 H17 0.9300
C5 C4 1.380(3)
C5 H5 0.9300
C21 C20 1.382(3)
C21 H21 0.9300
C9 C10 1.388(3)
C9 H9 0.9300
C1 C2 1.389(3)
C1 H1 0.9300
C13 C12 1.386(3)
C13 H13 0.9300
C2 C3 1.370(3)
C2 H2 0.9300
C20 C19 1.374(3)
C20 H20 0.9300
C4 C3 1.363(3)
C4 H4 0.9300
C18 C19 1.371(4)
C18 H18 0.9300
C19 H19 0.9300
C3 H3 0.9300
C10 C11 1.355(4)
C10 H10 0.9300
C11 C12 1.373(4)
C11 H11 0.9300
C12 H12 0.9300
C31 H31A 0.9600
C31 H31C 0.9600
C31 H31B 0.9600
C28 C29A 1.340(11)
C28 C29 1.568(7)
C28 H28B 0.9700
C28 H28A 0.9700
C28 H28D 0.9700
C28 H28C 0.9700
C29 H29B 0.9600
C29 H29C 0.9600
C29 H29A 0.9600
C24 C25A 1.340(16)
C24 C25 1.454(6)
C24 H24B 0.9700
C24 H24A 0.9700
C24 H24C 0.9700
C24 H24D 0.9700
C25 H25C 0.9600
C25 H25B 0.9600
C25 H25A 0.9600
C25A H25D 0.9600
C25A H25F 0.9600
C25A H25E 0.9600
C29A H29F 0.9600
C29A H29E 0.9600
C29A H29D 0.9600
